data_4037457
loop_
_publ_author_name
'Shirasaki, Yoshinao'
'Okamoto, Yuta'
'Muranaka, Atsuya'
'Kamino, Shinichiro'
'Sawada, Daisuke'
'Hashizume, Daisuke'
'Uchiyama, Masanobu'

_publ_section_title
;
 Fused-Fluoran Leuco Dyes with Large Color-Change Derived from Two-Step
 Equilibrium: iso-Aminobenzopyranoxanthenes.
;
_journal_issue 23
_journal_name_full 'The Journal of organic chemistry'
_journal_page_first 12046
_journal_page_last 12051
_journal_paper_doi 10.1021/acs.joc.6b02403
_journal_volume 81
_journal_year 2016
_chemical_formula_moiety 'C42 H38 N2 O6, 2(B F4), 4(H2 O)'
_chemical_formula_sum 'C42 H46 B2 F8 N2 O10'
_chemical_formula_weight 912.43
_space_group_crystal_system triclinic
_space_group_IT_number 2
_space_group_name_Hall '-P 1'
_space_group_name_H-M_alt 'P -1'
_atom_sites_solution_hydrogens mixed
_atom_sites_solution_primary direct
_atom_sites_solution_secondary difmap
_audit_creation_method SHELXL-2014
_cell_angle_alpha 110.621(9)
_cell_angle_beta 90.220(16)
_cell_angle_gamma 98.167(12)
_cell_formula_units_Z 1
_cell_length_a 7.7150(18)
_cell_length_b 10.5292(18)
_cell_length_c 13.990(4)
_cell_measurement_reflns_used 20496
_cell_measurement_temperature 90
_cell_measurement_theta_max 25.754
_cell_measurement_theta_min 1.558
_cell_volume 1051.1(4)
_computing_cell_refinement HKL2000
_computing_data_collection CrystalClear
_computing_data_reduction HKL2000
_computing_molecular_graphics SV
_computing_publication_material 'SHELXL-2014 (Sheldrick, 2014)'
_computing_structure_refinement 'SHELXL-2014 (Sheldrick, 2014)'
_computing_structure_solution SIR2004
_diffrn_ambient_temperature 90
_diffrn_detector_area_resol_mean 7.31
_diffrn_measured_fraction_theta_full 0.998
_diffrn_measured_fraction_theta_max 0.979
_diffrn_measurement_device_type 'Rigaku AFC-8 with Saturn70 CCD'
_diffrn_measurement_method \w-scan
_diffrn_radiation_type MoK\a
_diffrn_radiation_wavelength 0.71073
_diffrn_reflns_av_R_equivalents 0.0812
_diffrn_reflns_av_unetI/netI 0.0492
_diffrn_reflns_Laue_measured_fraction_full 0.998
_diffrn_reflns_Laue_measured_fraction_max 0.979
_diffrn_reflns_limit_h_max 9
_diffrn_reflns_limit_h_min -9
_diffrn_reflns_limit_k_max 12
_diffrn_reflns_limit_k_min -12
_diffrn_reflns_limit_l_max 17
_diffrn_reflns_limit_l_min -17
_diffrn_reflns_number 20476
_diffrn_reflns_point_group_measured_fraction_full 0.998
_diffrn_reflns_point_group_measured_fraction_max 0.979
_diffrn_reflns_theta_full 25.242
_diffrn_reflns_theta_max 25.754
_diffrn_reflns_theta_min 1.558
_diffrn_source 'Fine-focus rotating anode'
_exptl_absorpt_coefficient_mu 0.124
_exptl_absorpt_correction_T_max 0.994
_exptl_absorpt_correction_T_min 0.827
_exptl_absorpt_correction_type multi-scan
_exptl_absorpt_process_details
;
 MULABS - Empirical Correction for Absorption Anisotropy.
 R.H. Blessing, Acta Cryst. (1995), A51, 33-38
;
_exptl_crystal_colour brown
_exptl_crystal_density_diffrn 1.441
_exptl_crystal_description plate
_exptl_crystal_F_000 474
_exptl_crystal_size_max 0.670
_exptl_crystal_size_mid 0.190
_exptl_crystal_size_min 0.050
_refine_diff_density_max 0.334
_refine_diff_density_min -0.376
_refine_diff_density_rms 0.063
_refine_ls_extinction_method none
_refine_ls_goodness_of_fit_ref 1.035
_refine_ls_hydrogen_treatment mixed
_refine_ls_matrix_type full
_refine_ls_number_parameters 349
_refine_ls_number_reflns 3941
_refine_ls_number_restraints 404
_refine_ls_restrained_S_all 0.986
_refine_ls_R_factor_all 0.1191
_refine_ls_R_factor_gt 0.0757
_refine_ls_shift/su_max 0.001
_refine_ls_shift/su_mean 0.000
_refine_ls_structure_factor_coef Fsqd
_refine_ls_weighting_details 'w=1/[\s^2^(Fo^2^)+(0.1043P)^2^+1.2703P] where P=(Fo^2^+2Fc^2^)/3'
_refine_ls_weighting_scheme calc
_refine_ls_wR_factor_gt 0.1997
_refine_ls_wR_factor_ref 0.2354
_reflns_Friedel_coverage 0.000
_reflns_number_gt 2438
_reflns_number_total 3941
_reflns_threshold_expression 'I > 2\s(I)'
_cod_data_source_file jo6b02403_si_004.cif
_cod_data_source_block iso-ABPX01_colored-form
_cod_database_code 4037457
_shelx_space_group_comment
;
The symmetry employed for this shelxl refinement is uniquely defined
by the following loop, which should always be used as a source of
symmetry information in preference to the above space-group names.
They are only intended as comments.
;
_shelx_estimated_absorpt_t_min 0.922
_shelx_estimated_absorpt_t_max 0.994
_shelxl_version_number 2014-3

loop_
_space_group_symop_operation_xyz
'x, y, z'
'-x, -y, -z'

loop_
_atom_site_label
_atom_site_type_symbol
_atom_site_fract_x
_atom_site_fract_y
_atom_site_fract_z
_atom_site_U_iso_or_equiv
_atom_site_adp_type
_atom_site_occupancy
_atom_site_site_symmetry_order
_atom_site_calc_flag
_atom_site_refinement_flags_posn
_atom_site_refinement_flags_adp
_atom_site_refinement_flags_occupancy
_atom_site_disorder_assembly
_atom_site_disorder_group
O1 O 0.2213(3) 0.6110(2) 0.0980(2) 0.0474(7) Uani 1 1 d . . . . .
N1 N -0.2078(4) 0.6454(3) 0.3399(2) 0.0444(7) Uani 1 1 d . . . . .
C1 C 0.5447(5) 0.3781(4) 0.0045(3) 0.0472(9) Uani 1 1 d . . . . .
H1 H 0.5772 0.2962 0.0082 0.057 Uiso 1 1 calc R U . . .
C2 C 0.3988(5) 0.4295(4) 0.0535(3) 0.0446(9) Uani 1 1 d . . . . .
C3 C 0.1271(5) 0.5550(4) 0.1587(3) 0.0431(8) Uani 1 1 d . . . . .
C4 C 0.0039(5) 0.6253(4) 0.2126(3) 0.0450(9) Uani 1 1 d . . . . .
H4 H -0.0161 0.7085 0.2053 0.054 Uiso 1 1 calc R U . . .
C5 C -0.0943(4) 0.5743(4) 0.2794(3) 0.0425(8) Uani 1 1 d . . . . .
C6 C -0.0707(5) 0.4423(4) 0.2817(3) 0.0471(9) Uani 1 1 d . . . . .
H6 H -0.1422 0.4034 0.3225 0.056 Uiso 1 1 calc R U . . .
C7 C 0.0510(5) 0.3732(4) 0.2268(3) 0.0497(10) Uani 1 1 d . . . . .
H7 H 0.0646 0.2866 0.2303 0.060 Uiso 1 1 calc R U . . .
C8 C 0.1597(5) 0.4262(4) 0.1638(3) 0.0452(9) Uani 1 1 d . . . . .
C9 C 0.2887(5) 0.3618(4) 0.1092(3) 0.0489(9) Uani 1 1 d D . . . .
C10 C 0.3594(5) 0.5521(4) 0.0490(3) 0.0438(9) Uani 1 1 d . . . . .
O2 O 0.1278(4) 0.1985(3) -0.0651(2) 0.0510(8) Uani 0.872(3) 1 d . . P A 4
O3 O 0.1292(4) -0.0273(3) -0.1183(3) 0.0567(9) Uani 0.872(3) 1 d . . P A 4
H3H H 0.0910 -0.0262 -0.1742 0.085 Uiso 0.872(3) 1 calc R U P A 4
C11 C 0.3288(5) 0.2303(4) 0.1177(4) 0.0416(10) Uani 0.872(3) 1 d D . P A 4
C12 C 0.4252(6) 0.2331(5) 0.2014(4) 0.0502(12) Uani 0.872(3) 1 d . . P A 4
H12 H 0.4701 0.3191 0.2524 0.060 Uiso 0.872(3) 1 calc R U P A 4
C13 C 0.4581(7) 0.1137(5) 0.2131(4) 0.0538(12) Uani 0.872(3) 1 d . . P A 4
H13 H 0.5257 0.1176 0.2712 0.065 Uiso 0.872(3) 1 calc R U P A 4
C14 C 0.3923(6) -0.0108(5) 0.1398(4) 0.0513(11) Uani 0.872(3) 1 d . . P A 4
H14 H 0.4105 -0.0937 0.1481 0.062 Uiso 0.872(3) 1 calc R U P A 4
C15 C 0.2995(6) -0.0147(4) 0.0542(4) 0.0459(11) Uani 0.872(3) 1 d . . P A 4
H15 H 0.2563 -0.1008 0.0029 0.055 Uiso 0.872(3) 1 calc R U P A 4
C16 C 0.2684(5) 0.1058(4) 0.0419(4) 0.0423(10) Uani 0.872(3) 1 d . . P A 4
C17 C 0.1667(6) 0.0991(5) -0.0527(4) 0.0381(13) Uani 0.872(3) 1 d . . P A 4
O2B O 0.486(2) 0.3389(13) 0.2356(13) 0.0510(8) Uani 0.128(3) 1 d G . P A 5
O3B O 0.482(3) 0.1441(16) 0.2663(13) 0.0567(9) Uani 0.128(3) 1 d G . P A 5
H3HB H 0.3880 0.1071 0.2823 0.085 Uiso 0.128(3) 1 calc R U P A 5
C11B C 0.263(4) 0.2062(11) 0.061(2) 0.0416(10) Uani 0.128(3) 1 d D . P A 5
C12B C 0.199(7) 0.111(5) -0.017(4) 0.0502(12) Uani 0.128(3) 1 d . . P A 5
H12B H 0.1602 0.1518 -0.0620 0.060 Uiso 0.128(3) 1 calc R U P A 5
C13B C 0.157(3) -0.036(2) -0.0695(13) 0.0538(12) Uani 0.128(3) 1 d G . P A 5
H13B H 0.0969 -0.0827 -0.1346 0.065 Uiso 0.128(3) 1 calc R U P A 5
C14B C 0.222(3) -0.0947(16) -0.0056(13) 0.0513(11) Uani 0.128(3) 1 d G . P A 5
H14B H 0.2022 -0.1917 -0.0240 0.062 Uiso 0.128(3) 1 calc R U P A 5
C15B C 0.313(2) -0.0146(13) 0.0833(13) 0.0459(11) Uani 0.128(3) 1 d G . P A 5
H15B H 0.3557 -0.0563 0.1269 0.055 Uiso 0.128(3) 1 calc R U P A 5
C16B C 0.3452(17) 0.1299(13) 0.1122(10) 0.0423(10) Uani 0.128(3) 1 d G . P A 5
C17B C 0.4446(18) 0.2159(13) 0.2106(11) 0.0381(13) Uani 0.128(3) 1 d G . P A 5
C18 C -0.2276(5) 0.7843(4) 0.3458(3) 0.0505(10) Uani 1 1 d . . . . .
H18A H -0.1136 0.8315 0.3341 0.061 Uiso 1 1 calc R U . . .
H18B H -0.2606 0.8369 0.4154 0.061 Uiso 1 1 calc R U . . .
C19 C -0.3636(6) 0.7832(5) 0.2690(4) 0.0657(12) Uani 1 1 d . . . . .
H19A H -0.3747 0.8778 0.2767 0.099 Uiso 1 1 calc R U . . .
H19B H -0.4765 0.7361 0.2800 0.099 Uiso 1 1 calc R U . . .
H19C H -0.3287 0.7349 0.1999 0.099 Uiso 1 1 calc R U . . .
C20 C -0.3175(5) 0.5929(4) 0.4078(3) 0.0490(9) Uani 1 1 d . . . . .
H20A H -0.3444 0.4916 0.3766 0.059 Uiso 1 1 calc R U . . .
H20B H -0.4298 0.6297 0.4144 0.059 Uiso 1 1 calc R U . . .
C21 C -0.2303(6) 0.6317(5) 0.5124(3) 0.0649(12) Uani 1 1 d . . . . .
H21A H -0.3075 0.5935 0.5543 0.097 Uiso 1 1 calc R U . . .
H21B H -0.2070 0.7319 0.5448 0.097 Uiso 1 1 calc R U . . .
H21C H -0.1194 0.5948 0.5065 0.097 Uiso 1 1 calc R U . . .
F1 F -0.2729(10) 0.3002(8) 0.4291(5) 0.0608(7) Uani 0.367(3) 1 d D . P B 1
F2 F -0.4524(7) 0.1363(8) 0.4654(6) 0.0608(7) Uani 0.367(3) 1 d D . P B 1
F3 F -0.2735(9) 0.2992(7) 0.5903(4) 0.0608(7) Uani 0.367(3) 1 d D . P B 1
F4 F -0.1599(9) 0.1351(6) 0.4660(5) 0.0608(7) Uani 0.367(3) 1 d D . P B 1
B1 B -0.2896(6) 0.2177(5) 0.4877(4) 0.0469(14) Uani 0.367(3) 1 d D . P B 1
F1B F -0.2454(11) 0.2651(8) 0.4066(4) 0.0608(7) Uani 0.302(3) 1 d D . P C 2
F2B F -0.4295(8) 0.1482(8) 0.4827(7) 0.0608(7) Uani 0.302(3) 1 d D . P C 2
F3B F -0.2665(10) 0.3499(7) 0.5779(4) 0.0608(7) Uani 0.302(3) 1 d D . P C 2
F4B F -0.1364(9) 0.1622(7) 0.5056(6) 0.0608(7) Uani 0.302(3) 1 d D . P C 2
B1B B -0.2694(7) 0.2314(5) 0.4932(4) 0.0469(14) Uani 0.302(3) 1 d D . P C 2
F1C F -0.3157(14) 0.2961(10) 0.4213(8) 0.0608(7) Uani 0.253(3) 1 d D . P D 3
F2C F -0.4809(8) 0.1490(11) 0.4816(9) 0.0608(7) Uani 0.253(3) 1 d D . P D 3
F3C F -0.2364(13) 0.2813(9) 0.5723(6) 0.0608(7) Uani 0.253(3) 1 d D . P D 3
F4C F -0.2140(11) 0.1066(8) 0.4244(7) 0.0608(7) Uani 0.253(3) 1 d D . P D 3
B1C B -0.3116(7) 0.2083(7) 0.4749(5) 0.0469(14) Uani 0.253(3) 1 d D . P D 3
F1D F -0.351(3) 0.3165(16) 0.4580(18) 0.0608(7) Uani 0.078(2) 1 d D . P E 4
F2D F -0.380(2) 0.0941(16) 0.4441(17) 0.0608(7) Uani 0.078(2) 1 d D . P E 4
F3D F -0.154(3) 0.247(2) 0.5410(11) 0.0608(7) Uani 0.078(2) 1 d D . P E 4
F4D F -0.159(2) 0.182(2) 0.3689(12) 0.0608(7) Uani 0.078(2) 1 d D . P E 4
B1D B -0.2609(17) 0.2098(13) 0.4530(10) 0.0469(14) Uani 0.078(2) 1 d D . P E 4
O1W O -0.0225(4) -0.0657(4) -0.2886(3) 0.0763(10) Uani 1 1 d D . . . .
H1W H -0.1011(10) -0.0188(10) -0.3033(11) 0.114 Uiso 1 1 d D U . . .
H2W H 0.0402(11) -0.0897(13) -0.3446(6) 0.114 Uiso 1 1 d D U . . .
O2W O -0.2689(4) 0.0487(4) -0.3542(3) 0.0840(11) Uani 1 1 d D . . . .
H3W H -0.2338(18) 0.1098(9) -0.3844(8) 0.126 Uiso 1 1 d D U . . .
H4W H -0.3509(14) -0.0130(8) -0.3991(10) 0.126 Uiso 1 1 d D U . . .

loop_
_atom_site_aniso_label
_atom_site_aniso_U_11
_atom_site_aniso_U_22
_atom_site_aniso_U_33
_atom_site_aniso_U_23
_atom_site_aniso_U_13
_atom_site_aniso_U_12
O1 0.0419(14) 0.0425(14) 0.0681(17) 0.0295(13) 0.0181(12) 0.0137(11)
N1 0.0375(16) 0.0427(17) 0.0554(19) 0.0200(14) 0.0055(14) 0.0076(13)
C1 0.046(2) 0.0367(19) 0.067(2) 0.0252(18) 0.0142(18) 0.0127(16)
C2 0.0402(19) 0.0370(19) 0.061(2) 0.0221(17) 0.0097(17) 0.0077(15)
C3 0.0394(19) 0.0402(19) 0.055(2) 0.0226(17) 0.0077(17) 0.0065(15)
C4 0.0386(19) 0.0415(19) 0.061(2) 0.0239(18) 0.0061(17) 0.0099(15)
C5 0.0339(18) 0.044(2) 0.051(2) 0.0184(17) 0.0040(16) 0.0096(15)
C6 0.045(2) 0.045(2) 0.059(2) 0.0267(18) 0.0121(18) 0.0082(16)
C7 0.045(2) 0.044(2) 0.068(3) 0.0284(19) 0.0138(19) 0.0098(17)
C8 0.0406(19) 0.0383(19) 0.062(2) 0.0233(18) 0.0103(18) 0.0091(15)
C9 0.045(2) 0.039(2) 0.068(3) 0.0243(18) 0.0106(19) 0.0082(16)
C10 0.0375(19) 0.0385(19) 0.060(2) 0.0218(17) 0.0102(17) 0.0098(15)
O2 0.0500(17) 0.0454(17) 0.065(2) 0.0259(15) 0.0029(15) 0.0131(14)
O3 0.062(2) 0.0403(17) 0.069(2) 0.0201(16) -0.0050(18) 0.0110(14)
C11 0.038(2) 0.040(2) 0.054(3) 0.024(2) 0.011(2) 0.0101(18)
C12 0.052(3) 0.045(3) 0.056(3) 0.022(2) 0.008(2) 0.008(2)
C13 0.054(3) 0.058(3) 0.060(3) 0.031(3) 0.006(3) 0.014(2)
C14 0.051(3) 0.049(3) 0.063(3) 0.027(2) 0.009(2) 0.019(2)
C15 0.041(2) 0.038(2) 0.063(3) 0.022(2) 0.011(2) 0.0116(16)
C16 0.033(2) 0.045(2) 0.058(3) 0.027(2) 0.008(2) 0.0111(18)
C17 0.029(2) 0.038(2) 0.052(3) 0.021(3) -0.001(2) 0.0039(18)
O2B 0.0500(17) 0.0454(17) 0.065(2) 0.0259(15) 0.0029(15) 0.0131(14)
O3B 0.062(2) 0.0403(17) 0.069(2) 0.0201(16) -0.0050(18) 0.0110(14)
C11B 0.038(2) 0.040(2) 0.054(3) 0.024(2) 0.011(2) 0.0101(18)
C12B 0.052(3) 0.045(3) 0.056(3) 0.022(2) 0.008(2) 0.008(2)
C13B 0.054(3) 0.058(3) 0.060(3) 0.031(3) 0.006(3) 0.014(2)
C14B 0.051(3) 0.049(3) 0.063(3) 0.027(2) 0.009(2) 0.019(2)
C15B 0.041(2) 0.038(2) 0.063(3) 0.022(2) 0.011(2) 0.0116(16)
C16B 0.033(2) 0.045(2) 0.058(3) 0.027(2) 0.008(2) 0.0111(18)
C17B 0.029(2) 0.038(2) 0.052(3) 0.021(3) -0.001(2) 0.0039(18)
C18 0.047(2) 0.047(2) 0.064(3) 0.0248(19) 0.0135(19) 0.0174(17)
C19 0.056(3) 0.082(3) 0.079(3) 0.047(3) 0.012(2) 0.025(2)
C20 0.045(2) 0.049(2) 0.057(2) 0.0227(18) 0.0136(18) 0.0106(17)
C21 0.076(3) 0.062(3) 0.060(3) 0.025(2) 0.009(2) 0.012(2)
F1 0.0519(14) 0.0661(13) 0.0686(15) 0.0288(11) 0.0078(10) 0.0094(11)
F2 0.0519(14) 0.0661(13) 0.0686(15) 0.0288(11) 0.0078(10) 0.0094(11)
F3 0.0519(14) 0.0661(13) 0.0686(15) 0.0288(11) 0.0078(10) 0.0094(11)
F4 0.0519(14) 0.0661(13) 0.0686(15) 0.0288(11) 0.0078(10) 0.0094(11)
B1 0.032(3) 0.059(3) 0.056(4) 0.029(3) 0.004(3) 0.008(3)
F1B 0.0519(14) 0.0661(13) 0.0686(15) 0.0288(11) 0.0078(10) 0.0094(11)
F2B 0.0519(14) 0.0661(13) 0.0686(15) 0.0288(11) 0.0078(10) 0.0094(11)
F3B 0.0519(14) 0.0661(13) 0.0686(15) 0.0288(11) 0.0078(10) 0.0094(11)
F4B 0.0519(14) 0.0661(13) 0.0686(15) 0.0288(11) 0.0078(10) 0.0094(11)
B1B 0.032(3) 0.059(3) 0.056(4) 0.029(3) 0.004(3) 0.008(3)
F1C 0.0519(14) 0.0661(13) 0.0686(15) 0.0288(11) 0.0078(10) 0.0094(11)
F2C 0.0519(14) 0.0661(13) 0.0686(15) 0.0288(11) 0.0078(10) 0.0094(11)
F3C 0.0519(14) 0.0661(13) 0.0686(15) 0.0288(11) 0.0078(10) 0.0094(11)
F4C 0.0519(14) 0.0661(13) 0.0686(15) 0.0288(11) 0.0078(10) 0.0094(11)
B1C 0.032(3) 0.059(3) 0.056(4) 0.029(3) 0.004(3) 0.008(3)
F1D 0.0519(14) 0.0661(13) 0.0686(15) 0.0288(11) 0.0078(10) 0.0094(11)
F2D 0.0519(14) 0.0661(13) 0.0686(15) 0.0288(11) 0.0078(10) 0.0094(11)
F3D 0.0519(14) 0.0661(13) 0.0686(15) 0.0288(11) 0.0078(10) 0.0094(11)
F4D 0.0519(14) 0.0661(13) 0.0686(15) 0.0288(11) 0.0078(10) 0.0094(11)
B1D 0.032(3) 0.059(3) 0.056(4) 0.029(3) 0.004(3) 0.008(3)
O1W 0.067(2) 0.083(2) 0.082(2) 0.0311(19) 0.0009(17) 0.0168(17)
O2W 0.060(2) 0.105(3) 0.111(3) 0.069(2) -0.0018(19) 0.0112(18)

loop_
_atom_type_symbol
_atom_type_description
_atom_type_scat_dispersion_real
_atom_type_scat_dispersion_imag
_atom_type_scat_source
C C 0.0033 0.0016 'International Tables Vol C Tables 4.2.6.8 and 6.1.1.4'
H H 0.0000 0.0000 'International Tables Vol C Tables 4.2.6.8 and 6.1.1.4'
B B 0.0013 0.0007 'International Tables Vol C Tables 4.2.6.8 and 6.1.1.4'
F F 0.0171 0.0103 'International Tables Vol C Tables 4.2.6.8 and 6.1.1.4'
N N 0.0061 0.0033 'International Tables Vol C Tables 4.2.6.8 and 6.1.1.4'
O O 0.0106 0.0060 'International Tables Vol C Tables 4.2.6.8 and 6.1.1.4'

loop_
_geom_angle_atom_site_label_1
_geom_angle_atom_site_label_2
_geom_angle_atom_site_label_3
_geom_angle
_geom_angle_site_symmetry_1
_geom_angle_site_symmetry_3
C3 O1 C10 120.0(3) . .
C5 N1 C18 122.0(3) . .
C5 N1 C20 123.0(3) . .
C18 N1 C20 114.9(3) . .
C10 C1 C2 119.0(3) 2_665 .
C10 C1 H1 120.5 2_665 .
C2 C1 H1 120.5 . .
C10 C2 C1 118.6(3) . .
C10 C2 C9 118.6(3) . .
C1 C2 C9 122.8(3) . .
C4 C3 O1 116.9(3) . .
C4 C3 C8 122.9(3) . .
O1 C3 C8 120.1(3) . .
C3 C4 C5 119.5(3) . .
C3 C4 H4 120.3 . .
C5 C4 H4 120.3 . .
N1 C5 C4 121.6(3) . .
N1 C5 C6 119.9(3) . .
C4 C5 C6 118.5(3) . .
C7 C6 C5 121.0(3) . .
C7 C6 H6 119.5 . .
C5 C6 H6 119.5 . .
C6 C7 C8 121.6(3) . .
C6 C7 H7 119.2 . .
C8 C7 H7 119.2 . .
C9 C8 C7 123.7(3) . .
C9 C8 C3 120.0(3) . .
C7 C8 C3 116.2(3) . .
C8 C9 C2 119.0(3) . .
C8 C9 C11 120.3(3) . .
C2 C9 C11 120.3(3) . .
C8 C9 C11B 120.2(11) . .
C2 C9 C11B 113.4(11) . .
O1 C10 C1 115.8(3) . 2_665
O1 C10 C2 121.8(3) . .
C1 C10 C2 122.4(3) 2_665 .
C17 O3 H3H 109.5 . .
C12 C11 C16 119.3(4) . .
C12 C11 C9 120.2(4) . .
C16 C11 C9 120.4(4) . .
C11 C12 C13 121.5(5) . .
C11 C12 H12 119.3 . .
C13 C12 H12 119.3 . .
C14 C13 C12 119.4(5) . .
C14 C13 H13 120.3 . .
C12 C13 H13 120.3 . .
C13 C14 C15 119.6(4) . .
C13 C14 H14 120.2 . .
C15 C14 H14 120.2 . .
C14 C15 C16 120.9(4) . .
C14 C15 H15 119.6 . .
C16 C15 H15 119.6 . .
C11 C16 C15 119.2(5) . .
C11 C16 C17 120.8(4) . .
C15 C16 C17 120.0(4) . .
O2 C17 O3 125.2(4) . .
O2 C17 C16 123.1(4) . .
O3 C17 C16 111.7(4) . .
C17B O3B H3HB 109.5 . .
C12B C11B C16B 100(3) . .
C12B C11B C9 142(4) . .
C16B C11B C9 118(2) . .
C11B C12B C13B 148(5) . .
C11B C12B H12B 106.2 . .
C13B C12B H12B 106.2 . .
C14B C13B C12B 106(2) . .
C14B C13B H13B 127.1 . .
C12B C13B H13B 127.1 . .
C15B C14B C13B 120.3 . .
C15B C14B H14B 119.8 . .
C13B C14B H14B 119.8 . .
C14B C15B C16B 121.1 . .
C14B C15B H15B 119.5 . .
C16B C15B H15B 119.5 . .
C15B C16B C11B 124.2(10) . .
C15B C16B C17B 120.2 . .
C11B C16B C17B 114.9(10) . .
O2B C17B O3B 124.2 . .
O2B C17B C16B 122.7 . .
O3B C17B C16B 113.0 . .
N1 C18 C19 112.1(4) . .
N1 C18 H18A 109.2 . .
C19 C18 H18A 109.2 . .
N1 C18 H18B 109.2 . .
C19 C18 H18B 109.2 . .
H18A C18 H18B 107.9 . .
C18 C19 H19A 109.5 . .
C18 C19 H19B 109.5 . .
H19A C19 H19B 109.5 . .
C18 C19 H19C 109.5 . .
H19A C19 H19C 109.5 . .
H19B C19 H19C 109.5 . .
N1 C20 C21 112.6(3) . .
N1 C20 H20A 109.1 . .
C21 C20 H20A 109.1 . .
N1 C20 H20B 109.1 . .
C21 C20 H20B 109.1 . .
H20A C20 H20B 107.8 . .
C20 C21 H21A 109.5 . .
C20 C21 H21B 109.5 . .
H21A C21 H21B 109.5 . .
C20 C21 H21C 109.5 . .
H21A C21 H21C 109.5 . .
H21B C21 H21C 109.5 . .
F1 B1 F3 109.52(13) . .
F1 B1 F4 109.55(13) . .
F3 B1 F4 109.48(13) . .
F1 B1 F2 109.43(13) . .
F3 B1 F2 109.41(13) . .
F4 B1 F2 109.44(13) . .
F1B B1B F3B 109.54(13) . .
F1B B1B F4B 109.48(13) . .
F3B B1B F4B 109.43(13) . .
F1B B1B F2B 109.48(13) . .
F3B B1B F2B 109.43(13) . .
F4B B1B F2B 109.47(13) . .
F1C B1C F3C 109.54(13) . .
F1C B1C F4C 109.53(13) . .
F3C B1C F4C 109.52(13) . .
F1C B1C F2C 109.41(13) . .
F3C B1C F2C 109.40(13) . .
F4C B1C F2C 109.42(13) . .
F1D B1D F3D 109.50(13) . .
F1D B1D F4D 109.46(13) . .
F3D B1D F4D 109.46(13) . .
F1D B1D F2D 109.48(13) . .
F3D B1D F2D 109.47(13) . .
F4D B1D F2D 109.46(13) . .
H1W O1W H2W 104.0(2) . .
H3W O2W H4W 104.0(2) . .

loop_
_geom_bond_atom_site_label_1
_geom_bond_atom_site_label_2
_geom_bond_distance
_geom_bond_site_symmetry_2
O1 C3 1.354(4) .
O1 C10 1.372(4) .
N1 C5 1.338(4) .
N1 C18 1.466(5) .
N1 C20 1.472(5) .
C1 C10 1.373(5) 2_665
C1 C2 1.395(5) .
C1 H1 0.9500 .
C2 C10 1.390(5) .
C2 C9 1.436(5) .
C3 C4 1.354(5) .
C3 C8 1.439(5) .
C4 C5 1.408(5) .
C4 H4 0.9500 .
C5 C6 1.438(5) .
C6 C7 1.345(5) .
C6 H6 0.9500 .
C7 C8 1.418(5) .
C7 H7 0.9500 .
C8 C9 1.366(5) .
C9 C11 1.505(5) .
C9 C11B 1.519(11) .
C10 C1 1.373(5) 2_665
O2 C17 1.197(5) .
O3 C17 1.314(6) .
O3 H3H 0.8400 .
C11 C12 1.375(7) .
C11 C16 1.380(6) .
C12 C13 1.381(6) .
C12 H12 0.9500 .
C13 C14 1.374(7) .
C13 H13 0.9500 .
C14 C15 1.378(7) .
C14 H14 0.9500 .
C15 C16 1.391(6) .
C15 H15 0.9500 .
C16 C17 1.511(6) .
O2B C17B 1.2107 .
O3B C17B 1.3172 .
O3B H3HB 0.8400 .
C11B C12B 1.23(5) .
C11B C16B 1.46(3) .
C12B C13B 1.45(5) .
C12B H12B 0.9500 .
C13B C14B 1.3782 .
C13B H13B 0.9500 .
C14B C15B 1.3564 .
C14B H14B 0.9500 .
C15B C16B 1.4137 .
C15B H15B 0.9500 .
C16B C17B 1.4899 .
C18 C19 1.495(6) .
C18 H18A 0.9900 .
C18 H18B 0.9900 .
C19 H19A 0.9800 .
C19 H19B 0.9800 .
C19 H19C 0.9800 .
C20 C21 1.502(6) .
C20 H20A 0.9900 .
C20 H20B 0.9900 .
C21 H21A 0.9800 .
C21 H21B 0.9800 .
C21 H21C 0.9800 .
F1 B1 1.383(2) .
F2 B1 1.383(2) .
F3 B1 1.383(2) .
F4 B1 1.383(2) .
F1B B1B 1.383(2) .
F2B B1B 1.383(2) .
F3B B1B 1.383(2) .
F4B B1B 1.383(2) .
F1C B1C 1.383(2) .
F2C B1C 1.383(2) .
F3C B1C 1.383(2) .
F4C B1C 1.383(2) .
F1D B1D 1.383(2) .
F2D B1D 1.383(2) .
F3D B1D 1.383(2) .
F4D B1D 1.383(2) .
O1W H1W 0.900(2) .
O1W H2W 0.900(2) .
O2W H3W 0.900(2) .
O2W H4W 0.900(2) .

loop_
_geom_hbond_atom_site_label_D
_geom_hbond_atom_site_label_H
_geom_hbond_atom_site_label_A
_geom_hbond_distance_DH
_geom_hbond_distance_HA
_geom_hbond_distance_DA
_geom_hbond_angle_DHA
_geom_hbond_site_symmetry_A
C6 H6 F1 0.95 2.29 3.235(7) 170.5 .
C6 H6 F1B 0.95 2.24 3.155(8) 161.2 .
C6 H6 F1C 0.95 2.38 3.329(10) 177.3 .
C6 H6 F4D 0.95 2.62 3.36(2) 135.5 .
O3 H3H O1W 0.84 1.71 2.525(5) 163.8 .
O3B H3HB O2W 0.84 2.30 3.03(2) 144.8 2
C18 H18B F2C 0.99 2.46 3.268(10) 138.9 2_466
C19 H19A F2D 0.98 2.63 3.347(19) 129.7 1_565
C20 H20A O2B 0.99 2.31 3.088(15) 134.8 1_455
C20 H20A F1 0.99 2.50 3.264(7) 133.5 .
C20 H20A F1C 0.99 2.39 3.199(9) 138.3 .
C20 H20A F1D 0.99 2.48 3.203(17) 129.5 .
C20 H20B F3 0.99 2.52 3.500(8) 172.9 2_466
C20 H20B F3B 0.99 2.38 3.343(8) 163.2 2_466
C20 H20B F2C 0.99 2.47 3.234(11) 133.7 2_466
C20 H20B F1D 0.99 2.44 3.234(19) 136.7 2_466
O1W H1W O2W 0.900(2) 1.816(6) 2.706(5) 169.6(13) .
O1W H2W F4 0.900(2) 1.879(8) 2.778(7) 176.0(12) 2
O1W H2W F1B 0.900(2) 2.527(12) 3.198(8) 131.8(11) 2
O1W H2W F4B 0.900(2) 2.273(9) 3.156(8) 166.7(9) 2
O1W H2W F4C 0.900(2) 1.737(8) 2.608(8) 162.0(10) 2
O1W H2W F4D 0.900(2) 1.39(2) 2.065(17) 127.5(14) 2
O2W H3W F3 0.900(2) 2.205(11) 3.005(9) 147.7(12) 1_554
O2W H3W F4 0.900(2) 2.266(11) 3.046(8) 144.8(10) 1_554
O2W H3W F2B 0.900(2) 2.565(15) 3.141(9) 122.5(10) 1_554
O2W H3W F4B 0.900(2) 1.931(10) 2.765(8) 153.4(12) 1_554
O2W H3W F3C 0.900(2) 2.100(12) 2.954(11) 158.0(13) 1_554
O2W H3W F2D 0.900(2) 2.59(2) 3.16(2) 121.9(10) 1_554
O2W H3W F3D 0.900(2) 2.09(2) 2.99(2) 178.2(12) 1_554
O2W H4W F2 0.900(2) 1.851(7) 2.736(6) 167.0(15) 2_455
O2W H4W F2B 0.900(2) 2.096(7) 2.987(7) 170.1(15) 2_455
O2W H4W F2C 0.900(2) 1.834(10) 2.730(10) 173.9(13) 2_455
O2W H4W F2D 0.900(2) 2.134(19) 2.947(17) 149.6(15) 2_455

loop_
_geom_torsion_atom_site_label_1
_geom_torsion_atom_site_label_2
_geom_torsion_atom_site_label_3
_geom_torsion_atom_site_label_4
_geom_torsion
_geom_torsion_site_symmetry_1
_geom_torsion_site_symmetry_4
C10 C1 C2 C10 -2.1(6) 2_665 .
C10 C1 C2 C9 178.6(4) 2_665 .
C10 O1 C3 C4 173.7(3) . .
C10 O1 C3 C8 -6.3(5) . .
O1 C3 C4 C5 -178.0(3) . .
C8 C3 C4 C5 2.1(6) . .
C18 N1 C5 C4 -4.5(5) . .
C20 N1 C5 C4 177.6(3) . .
C18 N1 C5 C6 175.6(3) . .
C20 N1 C5 C6 -2.3(5) . .
C3 C4 C5 N1 174.8(3) . .
C3 C4 C5 C6 -5.3(5) . .
N1 C5 C6 C7 -175.4(4) . .
C4 C5 C6 C7 4.7(6) . .
C5 C6 C7 C8 -0.7(6) . .
C6 C7 C8 C9 177.9(4) . .
C6 C7 C8 C3 -2.6(6) . .
C4 C3 C8 C9 -178.5(4) . .
O1 C3 C8 C9 1.5(6) . .
C4 C3 C8 C7 1.9(6) . .
O1 C3 C8 C7 -178.0(3) . .
C7 C8 C9 C2 -175.8(4) . .
C3 C8 C9 C2 4.7(6) . .
C7 C8 C9 C11 -3.1(6) . .
C3 C8 C9 C11 177.4(4) . .
C7 C8 C9 C11B 36.3(17) . .
C3 C8 C9 C11B -143.2(16) . .
C10 C2 C9 C8 -6.1(6) . .
C1 C2 C9 C8 173.2(4) . .
C10 C2 C9 C11 -178.8(4) . .
C1 C2 C9 C11 0.5(6) . .
C10 C2 C9 C11B 143.8(15) . .
C1 C2 C9 C11B -36.9(15) . .
C3 O1 C10 C1 -175.2(3) . 2_665
C3 O1 C10 C2 4.8(5) . .
C1 C2 C10 O1 -177.9(4) . .
C9 C2 C10 O1 1.5(6) . .
C1 C2 C10 C1 2.2(7) . 2_665
C9 C2 C10 C1 -178.5(4) . 2_665
C8 C9 C11 C12 -77.7(5) . .
C2 C9 C11 C12 94.9(5) . .
C11B C9 C11 C12 -178(2) . .
C8 C9 C11 C16 102.0(5) . .
C2 C9 C11 C16 -85.5(5) . .
C11B C9 C11 C16 2.0(19) . .
C16 C11 C12 C13 -2.2(7) . .
C9 C11 C12 C13 177.5(4) . .
C11 C12 C13 C14 -0.4(7) . .
C12 C13 C14 C15 2.2(7) . .
C13 C14 C15 C16 -1.4(7) . .
C12 C11 C16 C15 3.0(6) . .
C9 C11 C16 C15 -176.7(4) . .
C12 C11 C16 C17 -178.2(4) . .
C9 C11 C16 C17 2.2(6) . .
C14 C15 C16 C11 -1.2(6) . .
C14 C15 C16 C17 179.9(4) . .
C11 C16 C17 O2 -3.0(7) . .
C15 C16 C17 O2 175.9(4) . .
C11 C16 C17 O3 176.5(4) . .
C15 C16 C17 O3 -4.7(6) . .
C8 C9 C11B C12B 85(5) . .
C2 C9 C11B C12B -64(5) . .
C11 C9 C11B C12B -174(6) . .
C8 C9 C11B C16B -101(2) . .
C2 C9 C11B C16B 109.7(19) . .
C11 C9 C11B C16B -0.2(7) . .
C16B C11B C12B C13B 11(9) . .
C9 C11B C12B C13B -175(5) . .
C11B C12B C13B C14B -3(9) . .
C12B C13B C14B C15B -3(2) . .
C13B C14B C15B C16B -0.6 . .
C14B C15B C16B C11B 10.4(18) . .
C14B C15B C16B C17B 179.6 . .
C12B C11B C16B C15B -13(3) . .
C9 C11B C16B C15B 171.0(13) . .
C12B C11B C16B C17B 178(3) . .
C9 C11B C16B C17B 1(2) . .
C15B C16B C17B O2B 174.9 . .
C11B C16B C17B O2B -15.0(17) . .
C15B C16B C17B O3B -5.2 . .
C11B C16B C17B O3B 164.9(17) . .
C5 N1 C18 C19 89.9(4) . .
C20 N1 C18 C19 -92.1(4) . .
C5 N1 C20 C21 90.3(4) . .
C18 N1 C20 C21 -87.7(4) . .
